data_4514765
loop_
_publ_author_name
'Lu, Zhiwu'
'Zhang, Haoyang'
'Yang, Zhiping'
'Ding, Ning'
'Meng, Ling'
'Wang, Jun'

_publ_section_title
;
 Asymmetric Hydrophosphination of Heterobicyclic Alkenes: Facile Access to
 Phosphine Ligands for Asymmetric Catalysis
;
_journal_issue 2
_journal_name_full 'ACS Catalysis'
_journal_page_first 1457
_journal_paper_doi 10.1021/acscatal.8b04787
_journal_volume 9
_journal_year 2019
_chemical_absolute_configuration ad
_chemical_formula_moiety 'C24 H21 O3 P'
_chemical_formula_sum 'C24 H21 O3 P'
_chemical_formula_weight 388.38
_space_group_crystal_system orthorhombic
_space_group_IT_number 19
_space_group_name_Hall 'P 2ac 2ab'
_space_group_name_H-M_alt 'P 21 21 21'
_symmetry_space_group_name_Hall 'P 2ac 2ab'
_symmetry_space_group_name_H-M 'P 21 21 21'
_atom_sites_solution_hydrogens geom
_atom_sites_solution_primary dual
_audit_creation_date 2017-11-22
_audit_creation_method
;
Olex2 1.2
(compiled 2017.08.10 svn.r3458 for OlexSys, GUI svn.r5381)
;
_cell_angle_alpha 90
_cell_angle_beta 90
_cell_angle_gamma 90
_cell_formula_units_Z 4
_cell_length_a 9.561(4)
_cell_length_b 9.713(3)
_cell_length_c 20.717(9)
_cell_measurement_reflns_used 9891
_cell_measurement_temperature 100
_cell_measurement_theta_max 27.479
_cell_measurement_theta_min 2.346
_cell_volume 1923.9(13)
_computing_cell_refinement 'SAINT v8.37A (Bruker, 2015)'
_computing_data_reduction 'SAINT v8.37A (Bruker, 2015)'
_computing_molecular_graphics 'Olex2 (Dolomanov et al., 2009)'
_computing_publication_material 'Olex2 (Dolomanov et al., 2009)'
_computing_structure_refinement 'ShelXL (Sheldrick, 2015)'
_computing_structure_solution 'ShelXT (Sheldrick, 2015)'
_diffrn_ambient_temperature 100
_diffrn_detector 'Bruker PHOTO 100 area detector'
_diffrn_detector_area_resol_mean 7.9
_diffrn_detector_type 'CCD area detector'
_diffrn_measured_fraction_theta_full 0.999
_diffrn_measured_fraction_theta_max 0.998
_diffrn_measurement_device 'three-circle diffractometer'
_diffrn_measurement_device_type 'Bruker PHOTO 100 area detector'
_diffrn_measurement_method '\w and \f scans'
_diffrn_radiation_monochromator 'mirror optics'
_diffrn_radiation_probe x-ray
_diffrn_radiation_type MoK\a
_diffrn_radiation_wavelength 0.71073
_diffrn_reflns_av_R_equivalents 0.0323
_diffrn_reflns_av_unetI/netI 0.0418
_diffrn_reflns_Laue_measured_fraction_full 0.999
_diffrn_reflns_Laue_measured_fraction_max 0.998
_diffrn_reflns_limit_h_max 9
_diffrn_reflns_limit_h_min -12
_diffrn_reflns_limit_k_max 12
_diffrn_reflns_limit_k_min -11
_diffrn_reflns_limit_l_max 26
_diffrn_reflns_limit_l_min -26
_diffrn_reflns_number 10273
_diffrn_reflns_point_group_measured_fraction_full 0.996
_diffrn_reflns_point_group_measured_fraction_max 0.995
_diffrn_reflns_theta_full 25.242
_diffrn_reflns_theta_max 27.485
_diffrn_reflns_theta_min 2.316
_diffrn_source 'microfocus sealed X-ray tube'
_diffrn_source_type 'Incoatec I\ms'
_exptl_absorpt_coefficient_mu 0.166
_exptl_absorpt_correction_T_max 0.7456
_exptl_absorpt_correction_T_min 0.7108
_exptl_absorpt_correction_type multi-scan
_exptl_absorpt_process_details
'SADABS-2014/5 (Bruker,2014/5) was used for absorption correction. wR2(int) was 0.1010 before and 0.0785 after correction. The Ratio of minimum to maximum transmission is 0.8974. The \l/2 correction factor is Not present.'
_exptl_crystal_colour yellow
_exptl_crystal_colour_primary yellow
_exptl_crystal_density_diffrn 1.341
_exptl_crystal_description prism
_exptl_crystal_F_000 816
_exptl_crystal_size_max 0.42
_exptl_crystal_size_mid 0.38
_exptl_crystal_size_min 0.34
_refine_diff_density_max 0.291
_refine_diff_density_min -0.222
_refine_diff_density_rms 0.046
_refine_ls_abs_structure_details
;
 Flack x determined using 1695 quotients [(I+)-(I-)]/[(I+)+(I-)]
 (Parsons, Flack and Wagner, Acta Cryst. B69 (2013) 249-259).
;
_refine_ls_abs_structure_Flack 0.00(4)
_refine_ls_extinction_coef 0.0078(14)
_refine_ls_extinction_expression Fc^*^=kFc[1+0.001xFc^2^\l^3^/sin(2\q)]^-1/4^
_refine_ls_extinction_method 'SHELXL-2016/6 (Sheldrick 2016)'
_refine_ls_goodness_of_fit_ref 1.091
_refine_ls_hydrogen_treatment constr
_refine_ls_matrix_type full
_refine_ls_number_parameters 254
_refine_ls_number_reflns 4410
_refine_ls_number_restraints 0
_refine_ls_restrained_S_all 1.091
_refine_ls_R_factor_all 0.0360
_refine_ls_R_factor_gt 0.0332
_refine_ls_shift/su_max 0.001
_refine_ls_shift/su_mean 0.000
_refine_ls_structure_factor_coef Fsqd
_refine_ls_weighting_details 'w=1/[\s^2^(Fo^2^)+(0.0271P)^2^+0.6233P] where P=(Fo^2^+2Fc^2^)/3'
_refine_ls_weighting_scheme calc
_refine_ls_wR_factor_gt 0.0777
_refine_ls_wR_factor_ref 0.0789
_reflns_Friedel_coverage 0.748
_reflns_Friedel_fraction_full 0.993
_reflns_Friedel_fraction_max 0.992
_reflns_number_gt 4190
_reflns_number_total 4410
_reflns_threshold_expression 'I > 2\s(I)'
_cod_data_source_file cs8b04787_si_004.cif
_cod_data_source_block mo_cxy0228_0m
_cod_original_cell_volume 1924.0(13)
_cod_database_code 4514765
_shelx_shelxl_version_number 2016/6
_shelx_space_group_comment
;
The symmetry employed for this shelxl refinement is uniquely defined
by the following loop, which should always be used as a source of
symmetry information in preference to the above space-group names.
They are only intended as comments.
;
_shelx_estimated_absorpt_t_max 0.946
_shelx_estimated_absorpt_t_min 0.934
_olex2_refinement_description
;
1. Fixed Uiso
 At 1.2 times of:
  All C(H) groups, All C(H,H) groups
2.a Ternary CH refined with riding coordinates:
 C6(H6), C7(H7), C18(H18)
2.b Secondary CH2 refined with riding coordinates:
 C1(H1A,H1B), C2(H2A,H2B), C22(H22A,H22B)
2.c Aromatic/amide H refined with riding coordinates:
 C4(H4), C9(H9), C10(H10), C11(H11), C12(H12), C13(H13), C14(H14), C16(H16),
 C17(H17), C20(H20), C23(H23), C24(H24)
;
_olex2_submission_special_instructions 'No special instructions were received'

loop_
_space_group_symop_operation_xyz
'x, y, z'
'x+1/2, -y+1/2, -z'
'-x, y+1/2, -z+1/2'
'-x+1/2, -y, z+1/2'

loop_
_atom_site_label
_atom_site_type_symbol
_atom_site_fract_x
_atom_site_fract_y
_atom_site_fract_z
_atom_site_U_iso_or_equiv
_atom_site_adp_type
_atom_site_occupancy
_atom_site_site_symmetry_order
_atom_site_calc_flag
_atom_site_refinement_flags_posn
P1 P 0.58378(6) 1.09122(6) 0.69729(3) 0.01293(13) Uani 1 1 d .
O1 O 0.51302(15) 0.40176(16) 0.53917(8) 0.0154(3) Uani 1 1 d .
O2 O 0.65606(17) 0.98580(15) 0.55276(7) 0.0155(3) Uani 1 1 d .
O3 O 0.80517(15) 0.40961(16) 0.50827(7) 0.0159(3) Uani 1 1 d .
C1 C 0.7342(2) 0.2840(2) 0.52577(12) 0.0169(5) Uani 1 1 d .
H1A H 0.740215 0.269955 0.573024 0.020 Uiso 1 1 calc R
H1B H 0.779712 0.204754 0.504274 0.020 Uiso 1 1 calc R
C2 C 0.5832(2) 0.2919(2) 0.50564(11) 0.0174(5) Uani 1 1 d .
H2A H 0.577475 0.307851 0.458514 0.021 Uiso 1 1 calc R
H2B H 0.536239 0.203452 0.515324 0.021 Uiso 1 1 calc R
C3 C 0.5910(2) 0.5209(2) 0.54375(9) 0.0114(4) Uani 1 1 d .
C4 C 0.5217(2) 0.6390(2) 0.56566(10) 0.0116(4) Uani 1 1 d .
H4 H 0.425802 0.635976 0.577601 0.014 Uiso 1 1 calc R
C5 C 0.5967(2) 0.7596(2) 0.56935(9) 0.0107(4) Uani 1 1 d .
C6 C 0.5628(2) 0.9044(2) 0.59251(9) 0.0124(4) Uani 1 1 d .
H6 H 0.461821 0.930519 0.589644 0.015 Uiso 1 1 calc R
C7 C 0.6294(2) 0.9222(2) 0.66022(9) 0.0117(4) Uani 1 1 d .
H7 H 0.605753 0.843668 0.689440 0.014 Uiso 1 1 calc R
C8 C 0.4001(2) 1.0645(2) 0.72080(10) 0.0146(4) Uani 1 1 d .
C9 C 0.2984(2) 1.0871(2) 0.67315(11) 0.0179(5) Uani 1 1 d .
H9 H 0.326667 1.112000 0.630780 0.021 Uiso 1 1 calc R
C10 C 0.1570(2) 1.0735(3) 0.68696(11) 0.0227(5) Uani 1 1 d .
H10 H 0.089900 1.086009 0.653650 0.027 Uiso 1 1 calc R
C11 C 0.1129(3) 1.0419(3) 0.74899(12) 0.0240(5) Uani 1 1 d .
H11 H 0.016023 1.034621 0.758583 0.029 Uiso 1 1 calc R
C12 C 0.8416(2) 1.0678(3) 0.88648(11) 0.0210(5) Uani 1 1 d .
H12 H 0.896138 1.064915 0.924776 0.025 Uiso 1 1 calc R
C13 C 0.7840(3) 0.9479(3) 0.86193(11) 0.0225(5) Uani 1 1 d .
H13 H 0.799620 0.862697 0.883245 0.027 Uiso 1 1 calc R
C14 C 0.7034(3) 0.9522(2) 0.80607(11) 0.0203(5) Uani 1 1 d .
H14 H 0.663359 0.869699 0.789783 0.024 Uiso 1 1 calc R
C15 C 0.6804(2) 1.0760(2) 0.77366(10) 0.0135(4) Uani 1 1 d .
C16 C 0.2121(3) 1.0209(3) 0.79681(11) 0.0238(5) Uani 1 1 d .
H16 H 0.182967 0.999464 0.839480 0.029 Uiso 1 1 calc R
C17 C 0.3544(3) 1.0312(3) 0.78268(11) 0.0204(5) Uani 1 1 d .
H17 H 0.421193 1.015286 0.815803 0.025 Uiso 1 1 calc R
C18 C 0.7832(2) 0.9100(2) 0.56795(10) 0.0146(4) Uani 1 1 d .
H18 H 0.868946 0.942068 0.544755 0.018 Uiso 1 1 calc R
C19 C 0.7386(2) 0.7644(2) 0.55278(10) 0.0120(4) Uani 1 1 d .
C20 C 0.8083(2) 0.6479(2) 0.53288(10) 0.0122(4) Uani 1 1 d .
H20 H 0.905081 0.651049 0.522704 0.015 Uiso 1 1 calc R
C21 C 0.7335(2) 0.5253(2) 0.52803(10) 0.0112(4) Uani 1 1 d .
C22 C 0.7888(2) 0.9238(2) 0.64245(10) 0.0152(4) Uani 1 1 d .
H22A H 0.833811 1.011114 0.655741 0.018 Uiso 1 1 calc R
H22B H 0.839017 0.845535 0.662411 0.018 Uiso 1 1 calc R
C23 C 0.7395(2) 1.1957(2) 0.79903(11) 0.0166(4) Uani 1 1 d .
H23 H 0.724980 1.281142 0.777743 0.020 Uiso 1 1 calc R
C24 C 0.8197(2) 1.1914(3) 0.85537(11) 0.0201(5) Uani 1 1 d .
H24 H 0.859153 1.273657 0.872238 0.024 Uiso 1 1 calc R

loop_
_atom_site_aniso_label
_atom_site_aniso_U_11
_atom_site_aniso_U_22
_atom_site_aniso_U_33
_atom_site_aniso_U_23
_atom_site_aniso_U_13
_atom_site_aniso_U_12
P1 0.0165(3) 0.0105(2) 0.0118(2) -0.0015(2) -0.0023(2) 0.0007(2)
O1 0.0114(7) 0.0099(7) 0.0247(8) -0.0045(7) 0.0019(6) -0.0003(6)
O2 0.0209(8) 0.0122(7) 0.0136(7) 0.0030(6) 0.0024(6) 0.0012(7)
O3 0.0136(7) 0.0087(7) 0.0255(8) -0.0017(7) 0.0062(6) 0.0017(6)
C1 0.0146(11) 0.0093(10) 0.0267(12) 0.0023(9) 0.0033(9) -0.0006(8)
C2 0.0159(10) 0.0111(10) 0.0252(12) -0.0042(9) 0.0002(10) 0.0017(9)
C3 0.0126(9) 0.0113(10) 0.0102(9) 0.0000(8) -0.0019(8) -0.0014(9)
C4 0.0097(9) 0.0148(11) 0.0103(10) 0.0002(8) 0.0009(8) 0.0017(8)
C5 0.0132(10) 0.0125(10) 0.0065(9) 0.0001(7) -0.0006(8) 0.0023(9)
C6 0.0135(10) 0.0116(9) 0.0120(9) -0.0021(8) -0.0011(7) 0.0013(9)
C7 0.0124(9) 0.0116(10) 0.0112(9) -0.0020(8) -0.0010(7) 0.0013(8)
C8 0.0178(10) 0.0101(10) 0.0159(10) -0.0041(8) -0.0014(9) 0.0021(9)
C9 0.0211(11) 0.0167(11) 0.0160(10) 0.0008(9) -0.0001(8) 0.0042(10)
C10 0.0190(11) 0.0259(13) 0.0232(12) 0.0002(11) -0.0044(9) 0.0074(10)
C11 0.0187(12) 0.0307(13) 0.0225(12) -0.0059(11) 0.0030(10) 0.0046(10)
C12 0.0147(10) 0.0350(14) 0.0135(10) -0.0012(10) -0.0020(8) -0.0004(10)
C13 0.0280(13) 0.0225(12) 0.0170(11) 0.0029(10) -0.0032(10) 0.0057(10)
C14 0.0288(12) 0.0162(11) 0.0159(10) -0.0018(9) -0.0055(10) 0.0007(9)
C15 0.0137(9) 0.0163(11) 0.0106(9) -0.0035(9) 0.0008(8) 0.0001(9)
C16 0.0266(12) 0.0315(13) 0.0133(10) -0.0055(10) 0.0044(10) 0.0007(11)
C17 0.0233(11) 0.0231(12) 0.0149(10) -0.0064(9) -0.0034(9) 0.0025(10)
C18 0.0152(10) 0.0132(10) 0.0154(10) -0.0015(9) 0.0050(8) 0.0000(9)
C19 0.0152(10) 0.0121(10) 0.0086(9) 0.0018(8) 0.0006(8) -0.0019(9)
C20 0.0105(10) 0.0137(10) 0.0124(10) 0.0014(8) 0.0019(8) 0.0003(8)
C21 0.0129(10) 0.0100(10) 0.0108(9) 0.0001(8) 0.0010(8) 0.0023(8)
C22 0.0135(10) 0.0142(10) 0.0178(10) -0.0029(9) -0.0014(8) -0.0015(9)
C23 0.0168(11) 0.0162(10) 0.0169(10) -0.0007(9) 0.0009(9) -0.0016(8)
C24 0.0180(12) 0.0256(13) 0.0167(11) -0.0051(10) -0.0003(9) -0.0067(10)

loop_
_atom_type_symbol
_atom_type_description
_atom_type_scat_dispersion_real
_atom_type_scat_dispersion_imag
_atom_type_scat_source
C C 0.0033 0.0016 'International Tables Vol C Tables 4.2.6.8 and 6.1.1.4'
H H 0.0000 0.0000 'International Tables Vol C Tables 4.2.6.8 and 6.1.1.4'
O O 0.0106 0.0060 'International Tables Vol C Tables 4.2.6.8 and 6.1.1.4'
P P 0.1023 0.0942 'International Tables Vol C Tables 4.2.6.8 and 6.1.1.4'

loop_
_geom_angle_atom_site_label_1
_geom_angle_atom_site_label_2
_geom_angle_atom_site_label_3
_geom_angle
C8 P1 C7 102.02(9)
C15 P1 C7 99.57(9)
C15 P1 C8 103.91(10)
C3 O1 C2 113.76(16)
C6 O2 C18 96.61(15)
C21 O3 C1 112.40(15)
O3 C1 H1A 109.7
O3 C1 H1B 109.7
O3 C1 C2 109.78(18)
H1A C1 H1B 108.2
C2 C1 H1A 109.7
C2 C1 H1B 109.7
O1 C2 C1 110.58(18)
O1 C2 H2A 109.5
O1 C2 H2B 109.5
C1 C2 H2A 109.5
C1 C2 H2B 109.5
H2A C2 H2B 108.1
O1 C3 C4 116.95(18)
O1 C3 C21 122.34(18)
C4 C3 C21 120.70(19)
C3 C4 H4 121.0
C5 C4 C3 117.93(19)
C5 C4 H4 121.0
C4 C5 C6 133.91(19)
C4 C5 C19 121.3(2)
C19 C5 C6 104.68(18)
O2 C6 C5 101.20(15)
O2 C6 H6 115.0
O2 C6 C7 101.56(16)
C5 C6 H6 115.0
C5 C6 C7 107.53(17)
C7 C6 H6 115.0
P1 C7 H7 111.7
C6 C7 P1 112.03(15)
C6 C7 H7 111.7
C6 C7 C22 100.84(16)
C22 C7 P1 108.39(15)
C22 C7 H7 111.7
C9 C8 P1 116.96(16)
C17 C8 P1 125.15(17)
C17 C8 C9 117.8(2)
C8 C9 H9 119.5
C10 C9 C8 121.0(2)
C10 C9 H9 119.5
C9 C10 H10 119.7
C11 C10 C9 120.5(2)
C11 C10 H10 119.7
C10 C11 H11 120.4
C16 C11 C10 119.1(2)
C16 C11 H11 120.4
C13 C12 H12 120.0
C24 C12 H12 120.0
C24 C12 C13 120.0(2)
C12 C13 H13 120.0
C12 C13 C14 120.0(2)
C14 C13 H13 120.0
C13 C14 H14 119.6
C13 C14 C15 120.9(2)
C15 C14 H14 119.6
C14 C15 P1 124.24(17)
C14 C15 C23 118.3(2)
C23 C15 P1 117.45(17)
C11 C16 H16 119.8
C11 C16 C17 120.4(2)
C17 C16 H16 119.8
C8 C17 C16 121.0(2)
C8 C17 H17 119.5
C16 C17 H17 119.5
O2 C18 H18 115.0
O2 C18 C19 101.11(17)
O2 C18 C22 101.55(16)
C19 C18 H18 115.0
C19 C18 C22 107.34(18)
C22 C18 H18 115.0
C5 C19 C18 104.70(18)
C20 C19 C5 121.0(2)
C20 C19 C18 134.1(2)
C19 C20 H20 120.8
C19 C20 C21 118.44(19)
C21 C20 H20 120.8
O3 C21 C3 121.83(19)
O3 C21 C20 117.63(18)
C20 C21 C3 120.54(19)
C7 C22 H22A 111.5
C7 C22 H22B 111.5
C18 C22 C7 101.51(16)
C18 C22 H22A 111.5
C18 C22 H22B 111.5
H22A C22 H22B 109.3
C15 C23 H23 119.6
C15 C23 C24 120.8(2)
C24 C23 H23 119.6
C12 C24 C23 120.0(2)
C12 C24 H24 120.0
C23 C24 H24 120.0

loop_
_geom_bond_atom_site_label_1
_geom_bond_atom_site_label_2
_geom_bond_distance
P1 C7 1.864(2)
P1 C8 1.841(2)
P1 C15 1.838(2)
O1 C2 1.439(3)
O1 C3 1.380(3)
O2 C6 1.449(3)
O2 C18 1.456(3)
O3 C1 1.443(3)
O3 C21 1.378(3)
C1 H1A 0.9900
C1 H1B 0.9900
C1 C2 1.505(3)
C2 H2A 0.9900
C2 H2B 0.9900
C3 C4 1.401(3)
C3 C21 1.402(3)
C4 H4 0.9500
C4 C5 1.375(3)
C5 C6 1.521(3)
C5 C19 1.400(3)
C6 H6 1.0000
C6 C7 1.550(3)
C7 H7 1.0000
C7 C22 1.568(3)
C8 C9 1.403(3)
C8 C17 1.392(3)
C9 H9 0.9500
C9 C10 1.388(3)
C10 H10 0.9500
C10 C11 1.387(3)
C11 H11 0.9500
C11 C16 1.386(3)
C12 H12 0.9500
C12 C13 1.385(4)
C12 C24 1.378(4)
C13 H13 0.9500
C13 C14 1.391(3)
C14 H14 0.9500
C14 C15 1.395(3)
C15 C23 1.395(3)
C16 H16 0.9500
C16 C17 1.396(3)
C17 H17 0.9500
C18 H18 1.0000
C18 C19 1.511(3)
C18 C22 1.550(3)
C19 C20 1.376(3)
C20 H20 0.9500
C20 C21 1.392(3)
C22 H22A 0.9900
C22 H22B 0.9900
C23 H23 0.9500
C23 C24 1.397(3)
C24 H24 0.9500

loop_
_geom_torsion_atom_site_label_1
_geom_torsion_atom_site_label_2
_geom_torsion_atom_site_label_3
_geom_torsion_atom_site_label_4
_geom_torsion
P1 C7 C22 C18 -116.54(15)
P1 C8 C9 C10 -178.05(19)
P1 C8 C17 C16 176.17(18)
P1 C15 C23 C24 -177.14(17)
O1 C3 C4 C5 -178.70(17)
O1 C3 C21 O3 -1.4(3)
O1 C3 C21 C20 179.54(18)
O2 C6 C7 P1 78.73(16)
O2 C6 C7 C22 -36.4(2)
O2 C18 C19 C5 -33.85(19)
O2 C18 C19 C20 151.8(2)
O2 C18 C22 C7 34.0(2)
O3 C1 C2 O1 -62.6(2)
C1 O3 C21 C3 -19.0(3)
C1 O3 C21 C20 160.05(19)
C2 O1 C3 C4 169.34(18)
C2 O1 C3 C21 -11.3(3)
C3 O1 C2 C1 42.0(2)
C3 C4 C5 C6 -177.1(2)
C3 C4 C5 C19 -1.0(3)
C4 C3 C21 O3 177.97(19)
C4 C3 C21 C20 -1.1(3)
C4 C5 C6 O2 -151.2(2)
C4 C5 C6 C7 102.7(3)
C4 C5 C19 C18 -176.02(18)
C4 C5 C19 C20 -0.8(3)
C5 C6 C7 P1 -175.47(14)
C5 C6 C7 C22 69.4(2)
C5 C19 C20 C21 1.6(3)
C6 O2 C18 C19 52.82(17)
C6 O2 C18 C22 -57.66(18)
C6 C5 C19 C18 1.1(2)
C6 C5 C19 C20 176.35(19)
C6 C7 C22 C18 1.2(2)
C7 P1 C8 C9 -84.44(18)
C7 P1 C8 C17 99.2(2)
C7 P1 C15 C14 -32.0(2)
C7 P1 C15 C23 145.08(17)
C8 P1 C7 C6 74.23(16)
C8 P1 C7 C22 -175.38(14)
C8 P1 C15 C14 73.0(2)
C8 P1 C15 C23 -109.89(18)
C8 C9 C10 C11 2.2(4)
C9 C8 C17 C16 -0.1(3)
C9 C10 C11 C16 -1.4(4)
C10 C11 C16 C17 -0.2(4)
C11 C16 C17 C8 0.9(4)
C12 C13 C14 C15 0.7(4)
C13 C12 C24 C23 0.0(4)
C13 C14 C15 P1 176.51(18)
C13 C14 C15 C23 -0.5(3)
C14 C15 C23 C24 0.1(3)
C15 P1 C7 C6 -179.20(14)
C15 P1 C7 C22 -68.81(15)
C15 P1 C8 C9 172.39(17)
C15 P1 C8 C17 -3.9(2)
C15 C23 C24 C12 0.2(3)
C17 C8 C9 C10 -1.4(3)
C18 O2 C6 C5 -52.00(17)
C18 O2 C6 C7 58.72(18)
C18 C19 C20 C21 175.2(2)
C19 C5 C6 O2 32.18(19)
C19 C5 C6 C7 -73.88(19)
C19 C18 C22 C7 -71.6(2)
C19 C20 C21 O3 -179.76(18)
C19 C20 C21 C3 -0.7(3)
C21 O3 C1 C2 49.5(2)
C21 C3 C4 C5 1.9(3)
C22 C18 C19 C5 72.1(2)
C22 C18 C19 C20 -102.2(3)
C24 C12 C13 C14 -0.4(4)
